data_7034049
loop_
_publ_author_name
'Wu M, Melissa'
'Gill, Arran M.'
'Yunpeng, Lu'
'Falivene, Laura'
'Yongxin, Li'
'Ganguly, Rakesh'
'Cavallo, Luigi'
'Garc\'ia, Felipe'

_publ_section_title
;
 Synthesis, structural studies and ligand influence on the stability of
 aryl-NHC stabilised trimethylaluminium complexes.
;
_journal_issue 34
_journal_name_full 'Dalton transactions (Cambridge, England : 2003)'
_journal_page_first 15166
_journal_page_last 15174
_journal_paper_doi 10.1039/c5dt00079c
_journal_volume 44
_journal_year 2015
_chemical_formula_sum 'C15 H22.25 N O2'
_chemical_formula_weight 248.59
_space_group_crystal_system monoclinic
_space_group_IT_number 14
_space_group_name_Hall '-P 2ybc'
_space_group_name_H-M_alt 'P 1 21/c 1'
_symmetry_space_group_name_Hall '-P 2ybc'
_symmetry_space_group_name_H-M 'P 1 21/c 1'
_atom_sites_solution_hydrogens geom
_audit_update_record
;
2015-02-11 deposited with the CCDC.
2015-02-13 downloaded from the CCDC.
;
_cell_angle_alpha 90
_cell_angle_beta 98.900(6)
_cell_angle_gamma 90
_cell_formula_units_Z 8
_cell_length_a 10.653(2)
_cell_length_b 17.656(3)
_cell_length_c 15.577(3)
_cell_measurement_reflns_used 402
_cell_measurement_temperature 103.(2)
_cell_measurement_theta_max 20.80
_cell_measurement_theta_min 3.01
_cell_volume 2894.6(9)
_computing_cell_refinement 'Bruker SAINT'
_computing_data_collection 'Bruker APEX2'
_computing_data_reduction 'Bruker SAINT'
_computing_molecular_graphics 'Bruker SHELXTL'
_computing_publication_material 'Bruker SHELXTL'
_computing_structure_refinement 'SHELXL-2013 (Sheldrick, 2013)'
_computing_structure_solution 'SHELXS-97 (Sheldrick 2008)'
_diffrn_ambient_temperature 103.(2)
_diffrn_measured_fraction_theta_full 0.996
_diffrn_measured_fraction_theta_max 0.996
_diffrn_measurement_device_type 'Bruker APEX-II CCD'
_diffrn_measurement_method '\f and \w scans'
_diffrn_radiation_monochromator graphite
_diffrn_radiation_type MoK\a
_diffrn_radiation_wavelength 0.71073
_diffrn_reflns_av_R_equivalents 0.1091
_diffrn_reflns_av_sigmaI/netI 0.1505
_diffrn_reflns_limit_h_max 14
_diffrn_reflns_limit_h_min -14
_diffrn_reflns_limit_k_max 22
_diffrn_reflns_limit_k_min -23
_diffrn_reflns_limit_l_max 16
_diffrn_reflns_limit_l_min -20
_diffrn_reflns_number 22109
_diffrn_reflns_theta_full 28.32
_diffrn_reflns_theta_max 28.32
_diffrn_reflns_theta_min 2.66
_diffrn_source 'fine-focus sealed tube'
_exptl_absorpt_coefficient_mu 0.075
_exptl_absorpt_correction_T_max 0.99
_exptl_absorpt_correction_T_min 0.97
_exptl_absorpt_correction_type multi-scan
_exptl_absorpt_process_details SADABS
_exptl_crystal_colour colourless
_exptl_crystal_density_diffrn 1.141
_exptl_crystal_density_method 'not measured'
_exptl_crystal_description needle
_exptl_crystal_F_000 1082
_exptl_crystal_size_max 0.360
_exptl_crystal_size_mid 0.120
_exptl_crystal_size_min 0.100
_refine_diff_density_max 0.352
_refine_diff_density_min -0.378
_refine_ls_extinction_method none
_refine_ls_goodness_of_fit_ref 1.021
_refine_ls_hydrogen_treatment constr
_refine_ls_matrix_type full
_refine_ls_number_parameters 345
_refine_ls_number_reflns 7192
_refine_ls_number_restraints 1
_refine_ls_restrained_S_all 1.021
_refine_ls_R_factor_all 0.1706
_refine_ls_R_factor_gt 0.0775
_refine_ls_shift/su_max 0.000
_refine_ls_shift/su_mean 0.000
_refine_ls_structure_factor_coef Fsqd
_refine_ls_weighting_details 'w=1/[\s^2^(Fo^2^)+(0.0886P)^2^] where P=(Fo^2^+2Fc^2^)/3'
_refine_ls_weighting_scheme calc
_refine_ls_wR_factor_gt 0.1758
_refine_ls_wR_factor_ref 0.2137
_reflns_number_gt 3550
_reflns_number_total 7192
_reflns_threshold_expression 'I > 2\s(I)'
_cod_data_source_file c5dt00079c2.cif
_cod_data_source_block I
_cod_depositor_comments 'Adding full bibliography for 7034045--7034049.cif.'
_cod_original_cell_volume 2894.6(10)
_cod_database_code 7034049

loop_
_space_group_symop_operation_xyz
'x, y, z'
'-x, y+1/2, -z+1/2'
'-x, -y, -z'
'x, -y-1/2, z-1/2'

loop_
_atom_site_type_symbol
_atom_site_label
_atom_site_fract_x
_atom_site_fract_y
_atom_site_fract_z
_atom_site_U_iso_or_equiv
_atom_site_adp_type
_atom_site_calc_flag
_atom_site_refinement_flags_adp
_atom_site_refinement_flags_occupancy
_atom_site_refinement_flags_posn
_atom_site_occupancy
_atom_site_disorder_assembly
_atom_site_disorder_group
C C1 0.5745(3) 0.20461(16) 0.58913(18) 0.0154(6) Uani d . . . 1 . .
C C2 0.5782(3) 0.21707(16) 0.73751(19) 0.0185(6) Uani d . . . 1 . .
H H2A 0.6549 0.2131 0.7822 0.022 Uiso calc U . R 1 . .
H H2B 0.5021 0.2055 0.7644 0.022 Uiso calc U . R 1 . .
C C3 0.5681(3) 0.29585(16) 0.69470(18) 0.0176(6) Uani d . . . 1 . .
H H3A 0.4902 0.3225 0.7054 0.021 Uiso calc U . R 1 . .
H H3B 0.6431 0.3274 0.7164 0.021 Uiso calc U . R 1 . .
C C4 0.5698(3) 0.16974(17) 0.50206(19) 0.0204(7) Uani d . . . 1 . .
H H4A 0.5799 0.1148 0.5083 0.031 Uiso calc U . R 1 . .
H H4B 0.6386 0.1903 0.4739 0.031 Uiso calc U . R 1 . .
H H4C 0.4878 0.1811 0.4665 0.031 Uiso calc U . R 1 . .
C C5 0.5964(3) 0.08491(16) 0.67130(18) 0.0155(6) Uani d . . . 1 . .
C C6 0.7175(3) 0.05303(17) 0.69690(18) 0.0178(6) Uani d . . . 1 . .
C C7 0.8366(3) 0.10182(18) 0.7082(2) 0.0230(7) Uani d . . . 1 . .
H H7 0.8127 0.1541 0.7243 0.028 Uiso calc U . R 1 . .
C C8 0.9390(3) 0.0725(2) 0.7800(2) 0.0325(8) Uani d . . . 1 . .
H H8A 0.9014 0.0626 0.8325 0.049 Uiso calc U . R 1 . .
H H8B 1.0064 0.1105 0.7927 0.049 Uiso calc U . R 1 . .
H H8C 0.975 0.0254 0.7608 0.049 Uiso calc U . R 1 . .
C C9 0.8891(3) 0.1065(2) 0.6226(2) 0.0341(9) Uani d . . . 1 . .
H H9A 0.9131 0.0557 0.6056 0.051 Uiso calc U . R 1 . .
H H9B 0.9639 0.1395 0.6298 0.051 Uiso calc U . R 1 . .
H H9C 0.8239 0.1272 0.5774 0.051 Uiso calc U . R 1 . .
C C10 0.7244(3) -0.02479(17) 0.70668(19) 0.0217(7) Uani d . . . 1 . .
H H10 0.8049 -0.048 0.7238 0.026 Uiso calc U . R 1 . .
C C11 0.6169(3) -0.06957(17) 0.69215(18) 0.0190(7) Uani d . . . 1 . .
H H11 0.6241 -0.1229 0.6994 0.023 Uiso calc U . R 1 . .
C C12 0.4985(3) -0.03691(17) 0.66703(18) 0.0188(7) Uani d . . . 1 . .
H H12 0.4251 -0.0682 0.6575 0.023 Uiso calc U . R 1 . .
C C13 0.4853(3) 0.04135(16) 0.65548(18) 0.0163(6) Uani d . . . 1 . .
C C14 0.3543(3) 0.07486(17) 0.62700(19) 0.0198(7) Uani d . . . 1 . .
H H14 0.364 0.1308 0.6203 0.024 Uiso calc U . R 1 . .
C C15 0.2924(3) 0.0425(2) 0.5389(2) 0.0289(8) Uani d . . . 1 . .
H H15A 0.3511 0.0478 0.4967 0.043 Uiso calc U . R 1 . .
H H15B 0.2139 0.0704 0.5183 0.043 Uiso calc U . R 1 . .
H H15C 0.2727 -0.0111 0.5456 0.043 Uiso calc U . R 1 . .
C C16 0.2676(3) 0.0611(2) 0.6957(2) 0.0286(8) Uani d . . . 1 . .
H H16A 0.2584 0.0065 0.7042 0.043 Uiso calc U . R 1 . .
H H16B 0.1839 0.0834 0.6759 0.043 Uiso calc U . R 1 . .
H H16C 0.3051 0.0846 0.7507 0.043 Uiso calc U . R 1 . .
C C17 0.5514(3) 0.33471(16) 0.53463(18) 0.0170(6) Uani d . . . 1 . .
C C18 0.6626(3) 0.36687(17) 0.51290(19) 0.0191(7) Uani d . . . 1 . .
C C19 0.7934(3) 0.34681(18) 0.5604(2) 0.0238(7) Uani d . . . 1 . .
H H19 0.7821 0.3095 0.6069 0.029 Uiso calc U . R 1 . .
C C20 0.8601(3) 0.4157(2) 0.6041(2) 0.0345(9) Uani d . . . 1 . .
H H20A 0.878 0.4517 0.5597 0.052 Uiso calc U . R 1 . .
H H20B 0.9401 0.4 0.6395 0.052 Uiso calc U . R 1 . .
H H20C 0.8055 0.4397 0.6413 0.052 Uiso calc U . R 1 . .
C C21 0.8754(3) 0.3091(2) 0.4997(2) 0.0354(9) Uani d . . . 1 . .
H H21A 0.8316 0.2641 0.4731 0.053 Uiso calc U . R 1 . .
H H21B 0.9572 0.2941 0.5332 0.053 Uiso calc U . R 1 . .
H H21C 0.8898 0.3449 0.4542 0.053 Uiso calc U . R 1 . .
C C22 0.6481(3) 0.41950(17) 0.44571(19) 0.0225(7) Uani d . . . 1 . .
H H22 0.7215 0.4413 0.428 0.027 Uiso calc U . R 1 . .
C C23 0.5289(3) 0.44090(18) 0.4040(2) 0.0252(7) Uani d . . . 1 . .
H H23 0.5213 0.4765 0.3578 0.03 Uiso calc U . R 1 . .
C C24 0.4213(3) 0.41034(18) 0.4298(2) 0.0248(7) Uani d . . . 1 . .
H H24 0.34 0.4266 0.4022 0.03 Uiso calc U . R 1 . .
C C25 0.4297(3) 0.35609(17) 0.49550(18) 0.0184(7) Uani d . . . 1 . .
C C26 0.2295(3) 0.2811(2) 0.4471(2) 0.0341(9) Uani d . . . 1 . .
H H26A 0.1955 0.3176 0.402 0.051 Uiso calc U . R 1 . .
H H26B 0.1592 0.2551 0.4685 0.051 Uiso calc U . R 1 . .
H H26C 0.2824 0.2439 0.4227 0.051 Uiso calc U . R 1 . .
C C27 0.3099(3) 0.32279(17) 0.5222(2) 0.0215(7) Uani d . . . 1 . .
H H27 0.3366 0.2851 0.5694 0.026 Uiso calc U . R 1 . .
C C28 0.2318(3) 0.38437(18) 0.5593(2) 0.0274(8) Uani d . . . 1 . .
H H28A 0.2859 0.4113 0.6062 0.041 Uiso calc U . R 1 . .
H H28B 0.1605 0.3609 0.5822 0.041 Uiso calc U . R 1 . .
H H28C 0.1992 0.4203 0.5132 0.041 Uiso calc U . R 1 . .
C C29 0.1708(3) 0.25814(18) 0.7327(2) 0.0242(7) Uani d . . . 1 . .
H H29 0.1249 0.2118 0.7263 0.029 Uiso calc U . R 1 . .
C C30 0.8688(3) 0.15848(19) 0.3399(2) 0.0247(7) Uani d . . D 1 . .
H H30 0.9352 0.126 0.3656 0.03 Uiso calc U P R 0.8 A 1
C C31 0.9734(14) 0.1123(10) 0.3945(10) 0.034(4) Uani d . P D 0.2 B 2
H H31A 0.9378 0.0646 0.4121 0.051 Uiso calc U P R 0.2 B 2
H H31B 1.0087 0.1413 0.4463 0.051 Uiso calc U P R 0.2 B 2
H H31C 1.0409 0.1014 0.36 0.051 Uiso calc U P R 0.2 B 2
N N1 0.5871(2) 0.16616(13) 0.66258(15) 0.0170(5) Uani d . . . 1 . .
N N2 0.5629(2) 0.27800(13) 0.60195(15) 0.0162(5) Uani d . . . 1 . .
O O1 0.1105(2) 0.31579(13) 0.75228(16) 0.0349(6) Uani d . . . 1 . .
O O2 0.2813(2) 0.25553(13) 0.72107(15) 0.0313(6) Uani d . . . 1 . .
O O3 0.8947(2) 0.20488(14) 0.28189(15) 0.0321(6) Uani d . . . 1 . .
H H3 0.9697 0.1979 0.2733 0.048 Uiso calc U . R 1 . .
O O4 0.7670(2) 0.15242(14) 0.36491(14) 0.0318(6) Uani d . . . 1 . .

loop_
_atom_site_aniso_label
_atom_site_aniso_U_11
_atom_site_aniso_U_22
_atom_site_aniso_U_33
_atom_site_aniso_U_12
_atom_site_aniso_U_13
_atom_site_aniso_U_23
C1 0.0079(13) 0.0170(15) 0.0223(16) -0.0001(12) 0.0053(11) -0.0006(13)
C2 0.0189(15) 0.0178(15) 0.0199(15) 0.0004(13) 0.0063(12) -0.0005(13)
C3 0.0205(15) 0.0152(15) 0.0181(15) 0.0006(13) 0.0060(12) -0.0020(12)
C4 0.0228(16) 0.0184(16) 0.0214(16) 0.0004(13) 0.0074(13) 0.0001(13)
C5 0.0188(15) 0.0114(14) 0.0167(15) 0.0010(12) 0.0042(12) -0.0006(12)
C6 0.0161(15) 0.0194(16) 0.0181(16) 0.0025(13) 0.0030(12) 0.0008(13)
C7 0.0138(15) 0.0189(16) 0.0364(19) -0.0004(12) 0.0046(13) -0.0012(14)
C8 0.0218(18) 0.047(2) 0.0287(19) -0.0068(16) 0.0043(14) -0.0004(17)
C9 0.0182(17) 0.049(2) 0.034(2) -0.0067(16) 0.0004(14) 0.0150(17)
C10 0.0194(16) 0.0222(17) 0.0240(17) 0.0052(13) 0.0049(13) 0.0043(14)
C11 0.0245(16) 0.0136(15) 0.0209(16) 0.0029(13) 0.0099(13) 0.0020(12)
C12 0.0231(16) 0.0164(15) 0.0179(16) -0.0038(13) 0.0065(12) -0.0002(13)
C13 0.0166(15) 0.0187(15) 0.0149(15) 0.0014(12) 0.0067(12) -0.0002(12)
C14 0.0170(15) 0.0192(16) 0.0239(17) -0.0007(13) 0.0053(12) 0.0010(13)
C15 0.0225(18) 0.038(2) 0.0248(18) 0.0019(15) -0.0002(14) 0.0000(16)
C16 0.0204(17) 0.039(2) 0.0281(18) 0.0036(15) 0.0091(14) -0.0012(16)
C17 0.0227(16) 0.0127(14) 0.0160(15) 0.0013(12) 0.0043(12) 0.0011(12)
C18 0.0223(16) 0.0160(15) 0.0203(16) -0.0001(13) 0.0078(12) -0.0028(13)
C19 0.0194(16) 0.0217(17) 0.0326(19) -0.0010(13) 0.0115(14) 0.0035(14)
C20 0.0261(19) 0.034(2) 0.041(2) 0.0029(16) -0.0005(15) -0.0050(17)
C21 0.0240(18) 0.032(2) 0.054(2) 0.0011(15) 0.0177(17) -0.0078(17)
C22 0.0267(17) 0.0212(16) 0.0218(17) -0.0028(14) 0.0110(13) 0.0003(14)
C23 0.0343(19) 0.0231(17) 0.0186(16) -0.0003(15) 0.0048(14) 0.0044(14)
C24 0.0243(17) 0.0264(17) 0.0231(17) 0.0020(14) 0.0021(13) -0.0004(14)
C25 0.0198(16) 0.0190(16) 0.0165(15) 0.0022(13) 0.0032(12) -0.0013(13)
C26 0.0224(18) 0.040(2) 0.040(2) -0.0044(16) 0.0033(15) -0.0117(18)
C27 0.0184(16) 0.0218(16) 0.0243(17) -0.0015(13) 0.0032(13) 0.0049(14)
C28 0.0231(17) 0.0277(18) 0.0335(19) -0.0001(14) 0.0108(14) 0.0033(15)
C29 0.0222(17) 0.0221(17) 0.0295(18) -0.0052(14) 0.0073(14) -0.0003(14)
C30 0.0236(17) 0.0270(18) 0.0236(17) -0.0020(15) 0.0040(14) -0.0014(15)
C31 0.018(8) 0.051(12) 0.030(9) 0.003(8) -0.007(7) 0.008(9)
N1 0.0190(13) 0.0137(12) 0.0198(13) 0.0002(10) 0.0074(10) -0.0020(11)
N2 0.0181(13) 0.0139(12) 0.0180(13) 0.0012(10) 0.0070(10) 0.0004(11)
O1 0.0280(13) 0.0238(13) 0.0575(17) -0.0007(11) 0.0206(12) -0.0034(12)
O2 0.0242(13) 0.0322(14) 0.0401(14) 0.0006(11) 0.0135(10) 0.0002(11)
O3 0.0215(12) 0.0376(14) 0.0397(14) 0.0011(11) 0.0126(11) 0.0074(12)
O4 0.0231(13) 0.0427(15) 0.0310(13) -0.0093(11) 0.0086(10) -0.0019(11)

loop_
_atom_type_symbol
_atom_type_description
_atom_type_scat_dispersion_real
_atom_type_scat_dispersion_imag
_atom_type_scat_source
C C 0.0033 0.0016 'International Tables Vol C Tables 4.2.6.8 and 6.1.1.4'
H H 0.0000 0.0000 'International Tables Vol C Tables 4.2.6.8 and 6.1.1.4'
N N 0.0061 0.0033 'International Tables Vol C Tables 4.2.6.8 and 6.1.1.4'
O O 0.0106 0.0060 'International Tables Vol C Tables 4.2.6.8 and 6.1.1.4'

loop_
_geom_angle_atom_site_label_1
_geom_angle_atom_site_label_2
_geom_angle_atom_site_label_3
_geom_angle
N1 C1 N2 111.9(3)
N1 C1 C4 124.3(3)
N2 C1 C4 123.7(3)
N1 C2 C3 102.4(2)
N2 C3 C2 102.8(2)
C13 C5 C6 122.9(3)
C13 C5 N1 119.0(2)
C6 C5 N1 118.1(2)
C10 C6 C5 117.3(3)
C10 C6 C7 121.4(3)
C5 C6 C7 121.2(3)
C6 C7 C9 109.9(3)
C6 C7 C8 112.4(3)
C9 C7 C8 110.0(3)
C11 C10 C6 121.5(3)
C10 C11 C12 120.2(3)
C11 C12 C13 121.1(3)
C12 C13 C5 117.1(3)
C12 C13 C14 119.5(3)
C5 C13 C14 123.4(3)
C13 C14 C16 111.1(2)
C13 C14 C15 111.4(2)
C16 C14 C15 110.0(3)
C25 C17 C18 123.2(3)
C25 C17 N2 118.3(3)
C18 C17 N2 118.5(3)
C22 C18 C17 117.0(3)
C22 C18 C19 120.7(3)
C17 C18 C19 122.4(3)
C18 C19 C20 111.3(3)
C18 C19 C21 111.7(3)
C20 C19 C21 110.6(3)
C23 C22 C18 121.4(3)
C24 C23 C22 119.9(3)
C23 C24 C25 121.4(3)
C24 C25 C17 117.1(3)
C24 C25 C27 120.4(3)
C17 C25 C27 122.5(3)
C25 C27 C26 111.8(3)
C25 C27 C28 110.8(2)
C26 C27 C28 110.9(3)
O2 C29 O1 127.1(3)
O4 C30 O3 125.7(3)
O4 C30 C31 112.7(7)
O3 C30 C31 121.0(7)
C1 N1 C5 126.1(2)
C1 N1 C2 111.1(2)
C5 N1 C2 122.6(2)
C1 N2 C17 124.8(2)
C1 N2 C3 111.6(2)
C17 N2 C3 123.5(2)

loop_
_geom_bond_atom_site_label_1
_geom_bond_atom_site_label_2
_geom_bond_distance
C1 N1 1.319(4)
C1 N2 1.320(4)
C1 C4 1.483(4)
C2 N1 1.488(4)
C2 C3 1.539(4)
C3 N2 1.471(4)
C5 C13 1.401(4)
C5 C6 1.408(4)
C5 N1 1.443(4)
C6 C10 1.383(4)
C6 C7 1.521(4)
C7 C9 1.526(4)
C7 C8 1.527(4)
C10 C11 1.381(4)
C11 C12 1.387(4)
C12 C13 1.398(4)
C13 C14 1.517(4)
C14 C16 1.537(4)
C14 C15 1.538(4)
C17 C25 1.397(4)
C17 C18 1.401(4)
C17 N2 1.441(4)
C18 C22 1.390(4)
C18 C19 1.515(4)
C19 C20 1.516(4)
C19 C21 1.534(4)
C22 C23 1.386(4)
C23 C24 1.381(4)
C24 C25 1.395(4)
C25 C27 1.520(4)
C26 C27 1.528(4)
C27 C28 1.535(4)
C29 O2 1.219(4)
C29 O1 1.266(4)
C30 O4 1.212(4)
C30 O3 1.281(4)
C30 C31 1.529(12)
